data_7116036
loop_
_publ_author_name
'Debasish Ghorai'
'Joyanta Choudhury'

_publ_section_title
;
 Exploring a unique reactivity of N-heterocyclic carbenes (NHC) in
 rhodium(III)-catalyzed intermolecular C-H activation/annulation
;
_journal_name_full Chem.Commun.
_journal_page_first 15159
_journal_paper_doi 10.1039/C4cc07170K
_journal_volume 50
_journal_year 2014
_chemical_formula_sum 'C24 H19 F6 N2 P'
_chemical_formula_weight 480.38
_chemical_name_systematic
;
 ?
;
_space_group_IT_number 61
_symmetry_cell_setting orthorhombic
_symmetry_space_group_name_Hall '-P 2ac 2ab'
_symmetry_space_group_name_H-M 'P b c a'
_atom_sites_solution_hydrogens geom
_atom_sites_solution_primary direct
_atom_sites_solution_secondary difmap
_audit_creation_method SHELXL-97
_cell_angle_alpha 90.00
_cell_angle_beta 90.00
_cell_angle_gamma 90.00
_cell_formula_units_Z 8
_cell_length_a 9.6965(13)
_cell_length_b 14.8468(17)
_cell_length_c 30.235(4)
_cell_measurement_reflns_used 3584
_cell_measurement_temperature 117(2)
_cell_measurement_theta_max 24.41
_cell_measurement_theta_min 2.50
_cell_volume 4352.7(10)
_computing_structure_refinement 'SHELXL-97 (Sheldrick, 2008)'
_computing_structure_solution SIR-92
_diffrn_ambient_temperature 117(2)
_diffrn_measured_fraction_theta_full 1.000
_diffrn_measured_fraction_theta_max 1.000
_diffrn_measurement_device_type 'Bruker P4'
_diffrn_measurement_method '\w scans'
_diffrn_radiation_monochromator graphite
_diffrn_radiation_source 'fine-focus sealed tube'
_diffrn_radiation_type MoK\a
_diffrn_radiation_wavelength 0.71073
_diffrn_reflns_av_R_equivalents 0.0486
_diffrn_reflns_av_sigmaI/netI 0.0377
_diffrn_reflns_limit_h_max 11
_diffrn_reflns_limit_h_min -11
_diffrn_reflns_limit_k_max 17
_diffrn_reflns_limit_k_min -17
_diffrn_reflns_limit_l_max 35
_diffrn_reflns_limit_l_min 0
_diffrn_reflns_number 13392
_diffrn_reflns_theta_full 24.41
_diffrn_reflns_theta_max 24.41
_diffrn_reflns_theta_min 2.50
_exptl_absorpt_coefficient_mu 0.192
_exptl_absorpt_correction_T_max 0.9867
_exptl_absorpt_correction_T_min 0.9517
_exptl_absorpt_correction_type multi-scan
_exptl_absorpt_process_details SADABS
_exptl_crystal_colour Colourless
_exptl_crystal_density_diffrn 1.466
_exptl_crystal_density_meas ?
_exptl_crystal_density_method 'not measured'
_exptl_crystal_description needle
_exptl_crystal_F_000 1968
_exptl_crystal_size_max 0.26
_exptl_crystal_size_mid 0.10
_exptl_crystal_size_min 0.07
_refine_diff_density_max 0.678
_refine_diff_density_min -0.347
_refine_diff_density_rms 0.078
_refine_ls_extinction_method none
_refine_ls_goodness_of_fit_ref 1.062
_refine_ls_hydrogen_treatment mixed
_refine_ls_matrix_type full
_refine_ls_number_parameters 298
_refine_ls_number_reflns 3584
_refine_ls_number_restraints 0
_refine_ls_restrained_S_all 1.062
_refine_ls_R_factor_all 0.0849
_refine_ls_R_factor_gt 0.0608
_refine_ls_shift/su_max 0.001
_refine_ls_shift/su_mean 0.000
_refine_ls_structure_factor_coef Fsqd
_refine_ls_weighting_details 'calc w=1/[\s^2^(Fo^2^)+(0.0887P)^2^+4.9376P] where P=(Fo^2^+2Fc^2^)/3'
_refine_ls_weighting_scheme calc
_refine_ls_wR_factor_gt 0.1622
_refine_ls_wR_factor_ref 0.1782
_reflns_number_gt 2689
_reflns_number_total 3584
_reflns_threshold_expression >2\s(I)
_cod_data_source_file c4cc07170k2.cif
_cod_data_source_block dgi
_cod_depositor_comments
;
The following automatic conversions were performed:

'_exptl_crystal_density_meas' value 'not measured' was changed to '?'
- the value is perceived as not measured.

Automatic conversion script
Id: cif_fix_values 3008 2015-01-20 13:52:24Z robertas 
;
_cod_original_cell_volume 4352.6(10)
_cod_original_sg_symbol_H-M 'Pbca '
_cod_database_code 7116036

loop_
_symmetry_equiv_pos_as_xyz
'x, y, z'
'-x+1/2, -y, z+1/2'
'x+1/2, -y+1/2, -z'
'-x, y+1/2, -z+1/2'
'-x, -y, -z'
'x-1/2, y, -z-1/2'
'-x-1/2, y-1/2, z'
'x, -y-1/2, z-1/2'

loop_
_atom_site_label
_atom_site_type_symbol
_atom_site_fract_x
_atom_site_fract_y
_atom_site_fract_z
_atom_site_U_iso_or_equiv
_atom_site_adp_type
_atom_site_occupancy
_atom_site_symmetry_multiplicity
_atom_site_calc_flag
_atom_site_refinement_flags
C1 C 0.2216(3) -0.0992(2) 0.67747(10) 0.0298(7) Uani 1 1 d .
C2 C 0.0485(4) 0.0228(2) 0.69502(12) 0.0420(8) Uani 1 1 d .
H2A H 0.0090 0.0460 0.7218 0.063 Uiso 1 1 calc R
H2B H -0.0234 -0.0005 0.6764 0.063 Uiso 1 1 calc R
H2C H 0.0961 0.0702 0.6798 0.063 Uiso 1 1 calc R
C3 C 0.1933(4) -0.0650(2) 0.74820(11) 0.0414(8) Uani 1 1 d .
H3 H 0.1581 -0.0387 0.7737 0.050 Uiso 1 1 calc R
C4 C 0.2974(4) -0.1237(2) 0.74656(10) 0.0373(8) Uani 1 1 d .
H4 H 0.3471 -0.1462 0.7704 0.045 Uiso 1 1 calc R
C5 C 0.4201(3) -0.1972(2) 0.68301(11) 0.0321(7) Uani 1 1 d .
C6 C 0.4236(3) -0.2011(2) 0.63676(11) 0.0334(7) Uani 1 1 d .
C7 C 0.5302(3) -0.2529(2) 0.61732(13) 0.0421(8) Uani 1 1 d .
H7 H 0.5347 -0.2581 0.5867 0.051 Uiso 1 1 calc R
C8 C 0.6272(4) -0.2957(2) 0.64309(13) 0.0467(9) Uani 1 1 d .
H8 H 0.6977 -0.3285 0.6299 0.056 Uiso 1 1 calc R
C9 C 0.6195(4) -0.2897(2) 0.68878(13) 0.0455(9) Uani 1 1 d .
H9 H 0.6855 -0.3186 0.7060 0.055 Uiso 1 1 calc R
C10 C 0.5163(4) -0.2418(2) 0.70904(12) 0.0399(8) Uani 1 1 d .
H10 H 0.5109 -0.2393 0.7397 0.048 Uiso 1 1 calc R
C11 C 0.3188(3) -0.1567(2) 0.61077(10) 0.0308(7) Uani 1 1 d .
C12 C 0.2163(3) -0.1084(2) 0.63047(10) 0.0312(7) Uani 1 1 d .
C13 C 0.0987(4) -0.0689(2) 0.60536(10) 0.0365(8) Uani 1 1 d .
C14 C -0.0316(4) -0.1064(3) 0.60989(14) 0.0514(10) Uani 1 1 d .
H14 H -0.0442 -0.1557 0.6284 0.062 Uiso 1 1 calc R
C15 C -0.1430(5) -0.0711(3) 0.58710(17) 0.0735(15) Uani 1 1 d .
H15 H -0.2301 -0.0966 0.5903 0.088 Uiso 1 1 calc R
C16 C -0.1244(6) 0.0020(3) 0.55961(17) 0.0808(17) Uani 1 1 d .
H16 H -0.1992 0.0263 0.5445 0.097 Uiso 1 1 calc R
C17 C 0.0040(6) 0.0389(3) 0.55457(14) 0.0688(14) Uani 1 1 d .
H17 H 0.0161 0.0875 0.5355 0.083 Uiso 1 1 calc R
C18 C 0.1169(5) 0.0047(2) 0.57756(11) 0.0495(10) Uani 1 1 d .
H18 H 0.2035 0.0307 0.5743 0.059 Uiso 1 1 calc R
C19 C 0.3237(3) -0.1688(2) 0.56192(10) 0.0338(7) Uani 1 1 d .
C21 C 0.2440(4) -0.2335(3) 0.54144(11) 0.0478(9) Uani 1 1 d .
H21 H 0.1819 -0.2673 0.5580 0.057 Uiso 1 1 calc R
C22 C 0.2559(5) -0.2485(3) 0.49649(12) 0.0602(11) Uani 1 1 d .
H22 H 0.2015 -0.2923 0.4831 0.072 Uiso 1 1 calc R
C23 C 0.3463(4) -0.1999(3) 0.47149(12) 0.0532(10) Uani 1 1 d .
H23 H 0.3549 -0.2114 0.4414 0.064 Uiso 1 1 calc R
C24 C 0.4243(4) -0.1341(3) 0.49106(13) 0.0522(10) Uani 1 1 d .
H24 H 0.4843 -0.0997 0.4740 0.063 Uiso 1 1 calc R
C25 C 0.4143(4) -0.1184(2) 0.53631(12) 0.0449(9) Uani 1 1 d .
H25 H 0.4683 -0.0741 0.5494 0.054 Uiso 1 1 calc R
N1 N 0.1463(3) -0.04981(17) 0.70576(8) 0.0343(6) Uani 1 1 d .
N2 N 0.3170(3) -0.14448(17) 0.70204(8) 0.0314(6) Uani 1 1 d .
F1 F 0.4644(4) 0.0210(2) 0.66065(14) 0.1279(14) Uani 1 1 d .
F2 F 0.5403(3) 0.1488(2) 0.62804(9) 0.0834(9) Uani 1 1 d .
F3 F 0.5857(3) 0.12134(19) 0.70019(10) 0.0839(9) Uani 1 1 d .
F4 F 0.4403(4) 0.2274(2) 0.68192(10) 0.1026(11) Uani 1 1 d .
F5 F 0.3645(3) 0.1008(3) 0.71265(8) 0.1042(12) Uani 1 1 d .
F6 F 0.3175(3) 0.1278(3) 0.64163(9) 0.1150(14) Uani 1 1 d .
P1 P 0.45290(10) 0.12375(7) 0.66967(3) 0.0464(3) Uani 1 1 d .

loop_
_atom_site_aniso_label
_atom_site_aniso_U_11
_atom_site_aniso_U_22
_atom_site_aniso_U_33
_atom_site_aniso_U_23
_atom_site_aniso_U_13
_atom_site_aniso_U_12
C1 0.0290(17) 0.0255(15) 0.0350(17) -0.0015(13) -0.0043(14) -0.0023(13)
C2 0.044(2) 0.0379(19) 0.044(2) -0.0029(15) 0.0050(16) 0.0069(16)
C3 0.050(2) 0.0406(19) 0.0336(18) 0.0014(15) 0.0039(16) -0.0083(17)
C4 0.043(2) 0.0390(18) 0.0296(17) 0.0045(14) -0.0018(15) -0.0077(16)
C5 0.0280(17) 0.0267(16) 0.0417(18) 0.0009(14) -0.0049(14) -0.0054(13)
C6 0.0307(17) 0.0280(16) 0.0417(18) 0.0005(14) -0.0040(14) -0.0025(14)
C7 0.0343(19) 0.0397(19) 0.052(2) -0.0012(16) 0.0009(16) 0.0041(15)
C8 0.035(2) 0.043(2) 0.062(2) -0.0042(18) -0.0003(18) 0.0076(17)
C9 0.039(2) 0.0351(19) 0.063(2) 0.0027(17) -0.0132(18) 0.0000(16)
C10 0.041(2) 0.0334(18) 0.045(2) 0.0046(15) -0.0123(16) -0.0052(16)
C11 0.0308(17) 0.0267(16) 0.0349(17) -0.0029(13) -0.0036(14) 0.0002(14)
C12 0.0325(18) 0.0247(16) 0.0363(17) -0.0022(13) -0.0042(14) 0.0003(13)
C13 0.042(2) 0.0326(17) 0.0344(17) -0.0109(14) -0.0082(15) 0.0112(15)
C14 0.044(2) 0.041(2) 0.070(3) -0.0131(18) -0.0195(19) 0.0078(17)
C15 0.053(3) 0.065(3) 0.103(4) -0.030(3) -0.036(3) 0.018(2)
C16 0.089(4) 0.070(3) 0.083(3) -0.029(3) -0.054(3) 0.042(3)
C17 0.108(4) 0.054(3) 0.045(2) -0.005(2) -0.024(2) 0.035(3)
C18 0.070(3) 0.041(2) 0.0379(19) -0.0058(16) -0.0069(19) 0.0199(19)
C19 0.0330(17) 0.0350(18) 0.0335(17) -0.0014(14) -0.0006(14) 0.0085(15)
C21 0.048(2) 0.059(2) 0.0366(18) -0.0073(17) 0.0044(17) -0.0091(19)
C22 0.070(3) 0.070(3) 0.041(2) -0.017(2) -0.003(2) -0.008(2)
C23 0.060(3) 0.066(3) 0.0331(18) -0.0002(19) 0.0023(19) 0.017(2)
C24 0.056(2) 0.050(2) 0.050(2) 0.0189(19) 0.012(2) 0.014(2)
C25 0.051(2) 0.0378(19) 0.046(2) 0.0043(16) 0.0012(18) 0.0026(17)
N1 0.0378(15) 0.0315(14) 0.0334(14) -0.0030(12) 0.0024(12) -0.0018(12)
N2 0.0342(15) 0.0294(14) 0.0305(13) 0.0021(11) -0.0037(12) -0.0055(12)
F1 0.158(4) 0.0534(18) 0.173(4) -0.0092(19) -0.002(3) -0.039(2)
F2 0.0782(18) 0.108(2) 0.0636(16) -0.0051(15) 0.0260(14) -0.0315(16)
F3 0.0536(15) 0.092(2) 0.106(2) 0.0361(16) -0.0292(15) -0.0199(14)
F4 0.162(3) 0.0724(19) 0.0733(18) 0.0037(15) 0.0034(19) 0.035(2)
F5 0.0790(19) 0.181(3) 0.0524(15) 0.0327(18) -0.0068(14) -0.058(2)
F6 0.0578(17) 0.222(4) 0.0653(17) 0.037(2) -0.0201(14) -0.017(2)
P1 0.0407(6) 0.0539(6) 0.0446(6) 0.0146(4) -0.0059(4) -0.0101(5)

loop_
_atom_type_symbol
_atom_type_description
_atom_type_scat_dispersion_real
_atom_type_scat_dispersion_imag
_atom_type_scat_source
C C 0.0033 0.0016 'International Tables Vol C Tables 4.2.6.8 and 6.1.1.4'
H H 0.0000 0.0000 'International Tables Vol C Tables 4.2.6.8 and 6.1.1.4'
N N 0.0061 0.0033 'International Tables Vol C Tables 4.2.6.8 and 6.1.1.4'
F F 0.0171 0.0103 'International Tables Vol C Tables 4.2.6.8 and 6.1.1.4'
P P 0.1023 0.0942 'International Tables Vol C Tables 4.2.6.8 and 6.1.1.4'

loop_
_geom_angle_atom_site_label_1
_geom_angle_atom_site_label_2
_geom_angle_atom_site_label_3
_geom_angle
N1 C1 N2 106.9(3)
N1 C1 C12 131.8(3)
N2 C1 C12 121.2(3)
N1 C2 H2A 109.5
N1 C2 H2B 109.5
H2A C2 H2B 109.5
N1 C2 H2C 109.5
H2A C2 H2C 109.5
H2B C2 H2C 109.5
C4 C3 N1 108.8(3)
C4 C3 H3 125.6
N1 C3 H3 125.6
C3 C4 N2 106.5(3)
C3 C4 H4 126.8
N2 C4 H4 126.8
C10 C5 N2 121.0(3)
C10 C5 C6 122.0(3)
N2 C5 C6 116.9(3)
C5 C6 C7 117.1(3)
C5 C6 C11 120.5(3)
C7 C6 C11 122.4(3)
C8 C7 C6 120.9(3)
C8 C7 H7 119.5
C6 C7 H7 119.5
C7 C8 C9 119.9(3)
C7 C8 H8 120.1
C9 C8 H8 120.1
C10 C9 C8 121.1(3)
C10 C9 H9 119.4
C8 C9 H9 119.4
C9 C10 C5 118.9(3)
C9 C10 H10 120.5
C5 C10 H10 120.5
C12 C11 C6 121.1(3)
C12 C11 C19 121.4(3)
C6 C11 C19 117.5(3)
C11 C12 C1 117.3(3)
C11 C12 C13 122.8(3)
C1 C12 C13 119.8(3)
C14 C13 C18 119.4(3)
C14 C13 C12 119.3(3)
C18 C13 C12 121.3(3)
C15 C14 C13 120.7(4)
C15 C14 H14 119.7
C13 C14 H14 119.7
C16 C15 C14 119.7(5)
C16 C15 H15 120.1
C14 C15 H15 120.1
C17 C16 C15 120.1(4)
C17 C16 H16 120.0
C15 C16 H16 120.0
C16 C17 C18 120.9(4)
C16 C17 H17 119.6
C18 C17 H17 119.6
C13 C18 C17 119.3(4)
C13 C18 H18 120.4
C17 C18 H18 120.4
C21 C19 C25 118.6(3)
C21 C19 C11 120.7(3)
C25 C19 C11 120.6(3)
C19 C21 C22 120.4(4)
C19 C21 H21 119.8
C22 C21 H21 119.8
C23 C22 C21 120.9(4)
C23 C22 H22 119.5
C21 C22 H22 119.5
C22 C23 C24 119.5(3)
C22 C23 H23 120.2
C24 C23 H23 120.2
C23 C24 C25 120.4(4)
C23 C24 H24 119.8
C25 C24 H24 119.8
C19 C25 C24 120.1(4)
C19 C25 H25 119.9
C24 C25 H25 119.9
C1 N1 C3 108.9(3)
C1 N1 C2 127.6(3)
C3 N1 C2 122.5(3)
C1 N2 C4 108.9(3)
C1 N2 C5 122.6(3)
C4 N2 C5 128.4(3)
F1 P1 F2 93.0(2)
F1 P1 F6 90.2(2)
F2 P1 F6 90.54(16)
F1 P1 F3 91.3(2)
F2 P1 F3 91.92(16)
F6 P1 F3 177.09(19)
F1 P1 F4 176.6(2)
F2 P1 F4 89.98(17)
F6 P1 F4 91.4(2)
F3 P1 F4 87.05(18)
F1 P1 F5 88.4(2)
F2 P1 F5 178.49(19)
F6 P1 F5 89.93(15)
F3 P1 F5 87.56(15)
F4 P1 F5 88.58(19)

loop_
_geom_bond_atom_site_label_1
_geom_bond_atom_site_label_2
_geom_bond_distance
C1 N1 1.342(4)
C1 N2 1.364(4)
C1 C12 1.429(4)
C2 N1 1.472(4)
C2 H2A 0.9600
C2 H2B 0.9600
C2 H2C 0.9600
C3 C4 1.335(5)
C3 N1 1.380(4)
C3 H3 0.9300
C4 N2 1.394(4)
C4 H4 0.9300
C5 C10 1.389(5)
C5 N2 1.394(4)
C5 C6 1.400(5)
C6 C7 1.415(5)
C6 C11 1.445(4)
C7 C8 1.377(5)
C7 H7 0.9300
C8 C9 1.386(5)
C8 H8 0.9300
C9 C10 1.372(5)
C9 H9 0.9300
C10 H10 0.9300
C11 C12 1.363(4)
C11 C19 1.489(4)
C12 C13 1.490(4)
C13 C14 1.387(5)
C13 C18 1.390(5)
C14 C15 1.385(6)
C14 H14 0.9300
C15 C16 1.379(7)
C15 H15 0.9300
C16 C17 1.369(8)
C16 H16 0.9300
C17 C18 1.392(6)
C17 H17 0.9300
C18 H18 0.9300
C19 C21 1.380(5)
C19 C25 1.389(5)
C21 C22 1.382(5)
C21 H21 0.9300
C22 C23 1.364(6)
C22 H22 0.9300
C23 C24 1.371(6)
C23 H23 0.9300
C24 C25 1.391(5)
C24 H24 0.9300
C25 H25 0.9300
F1 P1 1.553(3)
F2 P1 1.562(3)
F3 P1 1.585(3)
F4 P1 1.587(3)
F5 P1 1.594(3)
F6 P1 1.564(3)

loop_
_geom_torsion_atom_site_label_1
_geom_torsion_atom_site_label_2
_geom_torsion_atom_site_label_3
_geom_torsion_atom_site_label_4
_geom_torsion
N1 C3 C4 N2 0.9(4)
C10 C5 C6 C7 0.0(5)
N2 C5 C6 C7 178.6(3)
C10 C5 C6 C11 177.6(3)
N2 C5 C6 C11 -3.8(4)
C5 C6 C7 C8 -1.3(5)
C11 C6 C7 C8 -178.9(3)
C6 C7 C8 C9 1.3(5)
C7 C8 C9 C10 0.2(5)
C8 C9 C10 C5 -1.4(5)
N2 C5 C10 C9 -177.2(3)
C6 C5 C10 C9 1.3(5)
C5 C6 C11 C12 1.6(5)
C7 C6 C11 C12 179.0(3)
C5 C6 C11 C19 -176.0(3)
C7 C6 C11 C19 1.4(5)
C6 C11 C12 C1 3.6(4)
C19 C11 C12 C1 -178.9(3)
C6 C11 C12 C13 -173.9(3)
C19 C11 C12 C13 3.6(5)
N1 C1 C12 C11 172.5(3)
N2 C1 C12 C11 -6.6(4)
N1 C1 C12 C13 -9.9(5)
N2 C1 C12 C13 171.0(3)
C11 C12 C13 C14 108.4(4)
C1 C12 C13 C14 -69.0(4)
C11 C12 C13 C18 -71.7(4)
C1 C12 C13 C18 110.9(4)
C18 C13 C14 C15 -0.1(5)
C12 C13 C14 C15 179.8(3)
C13 C14 C15 C16 0.0(6)
C14 C15 C16 C17 0.6(7)
C15 C16 C17 C18 -1.2(7)
C14 C13 C18 C17 -0.4(5)
C12 C13 C18 C17 179.7(3)
C16 C17 C18 C13 1.1(6)
C12 C11 C19 C21 -81.3(4)
C6 C11 C19 C21 96.3(4)
C12 C11 C19 C25 102.3(4)
C6 C11 C19 C25 -80.1(4)
C25 C19 C21 C22 0.9(5)
C11 C19 C21 C22 -175.6(4)
C19 C21 C22 C23 0.1(6)
C21 C22 C23 C24 -1.4(6)
C22 C23 C24 C25 1.7(6)
C21 C19 C25 C24 -0.5(5)
C11 C19 C25 C24 176.0(3)
C23 C24 C25 C19 -0.8(6)
N2 C1 N1 C3 -0.8(3)
C12 C1 N1 C3 -179.9(3)
N2 C1 N1 C2 167.7(3)
C12 C1 N1 C2 -11.5(5)
C4 C3 N1 C1 -0.1(4)
C4 C3 N1 C2 -169.2(3)
N1 C1 N2 C4 1.3(3)
C12 C1 N2 C4 -179.4(3)
N1 C1 N2 C5 -174.9(3)
C12 C1 N2 C5 4.4(4)
C3 C4 N2 C1 -1.4(4)
C3 C4 N2 C5 174.6(3)
C10 C5 N2 C1 179.5(3)
C6 C5 N2 C1 0.9(4)
C10 C5 N2 C4 4.0(5)
C6 C5 N2 C4 -174.5(3)
